data_4341568
loop_
_publ_author_name
'Arrowsmith, Merle'
'Maitland, Brant'
'Kociok-K\"ohn, Gabriele'
'Stasch, Andreas'
'Jones, Cameron'
'Hill, Michael S.'

_publ_section_title
;
 Mononuclear Three-Coordinate Magnesium Complexes of a Highly Sterically
 Encumbered \b-Diketiminate Ligand.
;
_journal_issue 19
_journal_name_full 'Inorganic chemistry'
_journal_page_first 10543
_journal_page_last 10552
_journal_paper_doi 10.1021/ic501638v
_journal_volume 53
_journal_year 2014
_chemical_formula_sum 'C71 H62 N2'
_chemical_formula_weight 943.23
_chemical_name_systematic
; 
 ? 
;
_space_group_IT_number 2
_symmetry_cell_setting triclinic
_symmetry_space_group_name_Hall '-P 1'
_symmetry_space_group_name_H-M 'P -1'
_atom_sites_solution_hydrogens geom
_atom_sites_solution_primary direct
_atom_sites_solution_secondary difmap
_audit_creation_method SHELXL-97
_cell_angle_alpha 72.216(9)
_cell_angle_beta 86.223(8)
_cell_angle_gamma 81.205(9)
_cell_formula_units_Z 2
_cell_length_a 11.2164(12)
_cell_length_b 13.1293(14)
_cell_length_c 18.8572(18)
_cell_measurement_temperature 123(2)
_cell_volume 2612.6(5)
_computing_structure_refinement 'SHELXL-97 (Sheldrick, 1997)'
_computing_structure_solution 'SHELXS-97 (Sheldrick, 1990)'
_diffrn_ambient_temperature 123(2)
_diffrn_measured_fraction_theta_full 0.993
_diffrn_measured_fraction_theta_max 0.993
_diffrn_measurement_device_type 'Oxford Gemini Ultra'
_diffrn_radiation_monochromator graphite
_diffrn_radiation_source 'Enhance (Mo) X-ray Source'
_diffrn_radiation_type MoK\a
_diffrn_radiation_wavelength 0.71073
_diffrn_reflns_av_R_equivalents 0.0701
_diffrn_reflns_av_sigmaI/netI 0.1611
_diffrn_reflns_limit_h_max 13
_diffrn_reflns_limit_h_min -9
_diffrn_reflns_limit_k_max 15
_diffrn_reflns_limit_k_min -15
_diffrn_reflns_limit_l_max 22
_diffrn_reflns_limit_l_min -22
_diffrn_reflns_number 15931
_diffrn_reflns_theta_full 25.00
_diffrn_reflns_theta_max 25.00
_diffrn_reflns_theta_min 2.18
_exptl_absorpt_coefficient_mu 0.068
_exptl_absorpt_correction_T_max 0.994
_exptl_absorpt_correction_T_min 0.983
_exptl_absorpt_correction_type multi-scan
_exptl_absorpt_process_details 'SCALE3 ABSPACK'
_exptl_crystal_colour colorless
_exptl_crystal_density_diffrn 1.199
_exptl_crystal_density_method 'not measured'
_exptl_crystal_description block
_exptl_crystal_F_000 1004
_exptl_crystal_size_max 0.20
_exptl_crystal_size_mid 0.12
_exptl_crystal_size_min 0.08
_refine_diff_density_max 0.826
_refine_diff_density_min -0.236
_refine_diff_density_rms 0.053
_refine_ls_extinction_coef 0.0029(4)
_refine_ls_extinction_expression Fc^*^=kFc[1+0.001xFc^2^\l^3^/sin(2\q)]^-1/4^
_refine_ls_extinction_method SHELXL
_refine_ls_goodness_of_fit_ref 1.005
_refine_ls_hydrogen_treatment constr
_refine_ls_matrix_type full
_refine_ls_number_parameters 663
_refine_ls_number_reflns 9140
_refine_ls_number_restraints 0
_refine_ls_restrained_S_all 1.005
_refine_ls_R_factor_all 0.1481
_refine_ls_R_factor_gt 0.0686
_refine_ls_shift/su_max 0.000
_refine_ls_shift/su_mean 0.000
_refine_ls_structure_factor_coef Fsqd
_refine_ls_weighting_details 'calc w=1/[\s^2^(Fo^2^)+(0.0176P)^2^+0.0000P] where P=(Fo^2^+2Fc^2^)/3'
_refine_ls_weighting_scheme calc
_refine_ls_wR_factor_gt 0.1063
_refine_ls_wR_factor_ref 0.1418
_reflns_number_gt 4680
_reflns_number_total 9140
_reflns_threshold_expression >2sigma(I)
_cod_data_source_file ic501638v_si_002.cif
_cod_data_source_block 1b
_cod_original_sg_symbol_H-M P-1
_cod_database_code 4341568

loop_
_symmetry_equiv_pos_as_xyz
'x, y, z'
'-x, -y, -z'

loop_
_atom_site_label
_atom_site_type_symbol
_atom_site_fract_x
_atom_site_fract_y
_atom_site_fract_z
_atom_site_U_iso_or_equiv
_atom_site_adp_type
_atom_site_occupancy
_atom_site_symmetry_multiplicity
_atom_site_calc_flag
_atom_site_refinement_flags
N1 N 0.7133(2) -0.0668(2) 0.31159(14) 0.0218(7) Uani 1 1 d .
C1 C 0.8504(3) -0.1759(2) 0.41407(17) 0.0252(8) Uani 1 1 d .
H1A H 0.8151 -0.2377 0.4101 0.038 Uiso 1 1 calc R
H1B H 0.8351 -0.1692 0.4643 0.038 Uiso 1 1 calc R
H1C H 0.9376 -0.1870 0.4044 0.038 Uiso 1 1 calc R
N2 N 0.8342(3) 0.1774(2) 0.24618(15) 0.0251(7) Uani 1 1 d .
C2 C 0.7945(3) -0.0750(2) 0.35817(17) 0.0220(8) Uani 1 1 d .
C3 C 0.8439(3) 0.0264(2) 0.35602(17) 0.0237(8) Uani 1 1 d .
H3A H 0.8407 0.0322 0.4072 0.028 Uiso 1 1 calc R
H3B H 0.9299 0.0188 0.3402 0.028 Uiso 1 1 calc R
C4 C 0.7806(3) 0.1299(3) 0.30571(19) 0.0228(8) Uani 1 1 d .
C5 C 0.6568(3) 0.1686(3) 0.33284(19) 0.0323(9) Uani 1 1 d .
H5A H 0.6365 0.2464 0.3090 0.049 Uiso 1 1 calc R
H5B H 0.6572 0.1539 0.3870 0.049 Uiso 1 1 calc R
H5C H 0.5968 0.1305 0.3201 0.049 Uiso 1 1 calc R
C6 C 0.6611(3) -0.1567(2) 0.30597(17) 0.0212(8) Uani 1 1 d .
C7 C 0.5650(3) -0.1951(3) 0.35175(17) 0.0226(8) Uani 1 1 d .
C8 C 0.5059(3) -0.2707(3) 0.33458(17) 0.0254(8) Uani 1 1 d .
H8 H 0.4395 -0.2965 0.3651 0.030 Uiso 1 1 calc R
C9 C 0.5410(3) -0.3093(3) 0.27435(17) 0.0229(8) Uani 1 1 d .
C10 C 0.6390(3) -0.2716(2) 0.23136(17) 0.0212(8) Uani 1 1 d .
H10 H 0.6655 -0.2991 0.1910 0.025 Uiso 1 1 calc R
C11 C 0.7001(3) -0.1952(2) 0.24463(17) 0.0208(8) Uani 1 1 d .
C12 C 0.5274(3) -0.1579(3) 0.42045(17) 0.0242(8) Uani 1 1 d .
H12 H 0.5601 -0.0883 0.4120 0.029 Uiso 1 1 calc R
C13 C 0.4751(4) -0.3915(3) 0.2569(2) 0.0390(10) Uani 1 1 d .
H13A H 0.4905 -0.3892 0.2047 0.058 Uiso 1 1 calc R
H13B H 0.3882 -0.3744 0.2655 0.058 Uiso 1 1 calc R
H13C H 0.5041 -0.4640 0.2893 0.058 Uiso 1 1 calc R
C14 C 0.8040(3) -0.1507(3) 0.19619(17) 0.0228(8) Uani 1 1 d .
H14 H 0.7864 -0.0705 0.1849 0.027 Uiso 1 1 calc R
C15 C 0.5839(3) -0.2350(3) 0.49199(18) 0.0276(8) Uani 1 1 d .
C16 C 0.6055(3) -0.1932(3) 0.54834(18) 0.0349(10) Uani 1 1 d .
H16 H 0.5891 -0.1174 0.5404 0.042 Uiso 1 1 calc R
C17 C 0.6507(4) -0.2597(3) 0.6160(2) 0.0430(11) Uani 1 1 d .
H17 H 0.6652 -0.2294 0.6539 0.052 Uiso 1 1 calc R
C18 C 0.6744(4) -0.3695(3) 0.6284(2) 0.0440(11) Uani 1 1 d .
H18 H 0.7050 -0.4152 0.6749 0.053 Uiso 1 1 calc R
C19 C 0.6536(4) -0.4133(3) 0.5733(2) 0.0440(11) Uani 1 1 d .
H19 H 0.6700 -0.4891 0.5817 0.053 Uiso 1 1 calc R
C20 C 0.6087(3) -0.3458(3) 0.50564(19) 0.0358(10) Uani 1 1 d .
H20 H 0.5946 -0.3764 0.4678 0.043 Uiso 1 1 calc R
C21 C 0.3907(3) -0.1324(3) 0.43021(18) 0.0293(9) Uani 1 1 d .
C22 C 0.3311(4) -0.0320(3) 0.39174(19) 0.0358(10) Uani 1 1 d .
H22 H 0.3756 0.0182 0.3572 0.043 Uiso 1 1 calc R
C23 C 0.2081(4) -0.0025(3) 0.4021(2) 0.0430(11) Uani 1 1 d .
H23 H 0.1694 0.0672 0.3756 0.052 Uiso 1 1 calc R
C24 C 0.1434(4) -0.0759(3) 0.4513(2) 0.0404(10) Uani 1 1 d .
H24 H 0.0594 -0.0567 0.4587 0.048 Uiso 1 1 calc R
C25 C 0.1994(4) -0.1772(3) 0.4900(2) 0.0387(10) Uani 1 1 d .
H25 H 0.1543 -0.2273 0.5240 0.046 Uiso 1 1 calc R
C26 C 0.3215(3) -0.2052(3) 0.47896(19) 0.0334(9) Uani 1 1 d .
H26 H 0.3593 -0.2754 0.5051 0.040 Uiso 1 1 calc R
C27 C 0.9231(3) -0.1845(3) 0.23728(18) 0.0238(8) Uani 1 1 d .
C28 C 1.0026(3) -0.1099(3) 0.23128(19) 0.0327(9) Uani 1 1 d .
H28 H 0.9829 -0.0377 0.2004 0.039 Uiso 1 1 calc R
C29 C 1.1098(4) -0.1397(4) 0.2697(2) 0.0424(11) Uani 1 1 d .
H29 H 1.1618 -0.0875 0.2659 0.051 Uiso 1 1 calc R
C30 C 1.1412(3) -0.2440(4) 0.3131(2) 0.0428(11) Uani 1 1 d .
H30 H 1.2151 -0.2641 0.3390 0.051 Uiso 1 1 calc R
C31 C 1.0656(4) -0.3198(3) 0.3192(2) 0.0399(11) Uani 1 1 d .
H31 H 1.0875 -0.3924 0.3488 0.048 Uiso 1 1 calc R
C32 C 0.9569(3) -0.2897(3) 0.28168(18) 0.0281(9) Uani 1 1 d .
H32 H 0.9048 -0.3422 0.2866 0.034 Uiso 1 1 calc R
C33 C 0.8138(3) -0.1727(2) 0.12078(17) 0.0227(8) Uani 1 1 d .
C34 C 0.7340(3) -0.1127(3) 0.06500(18) 0.0268(8) Uani 1 1 d .
H34 H 0.6742 -0.0586 0.0745 0.032 Uiso 1 1 calc R
C35 C 0.7393(4) -0.1298(3) -0.00371(18) 0.0317(9) Uani 1 1 d .
H35 H 0.6843 -0.0872 -0.0412 0.038 Uiso 1 1 calc R
C36 C 0.8251(4) -0.2094(3) -0.01806(18) 0.0333(10) Uani 1 1 d .
H36 H 0.8290 -0.2216 -0.0653 0.040 Uiso 1 1 calc R
C37 C 0.9045(3) -0.2704(3) 0.03634(18) 0.0324(9) Uani 1 1 d .
H37 H 0.9632 -0.3254 0.0270 0.039 Uiso 1 1 calc R
C38 C 0.8988(3) -0.2513(3) 0.10526(18) 0.0258(8) Uani 1 1 d .
H38 H 0.9545 -0.2933 0.1424 0.031 Uiso 1 1 calc R
C39 C 0.7774(3) 0.2773(2) 0.19817(17) 0.0224(8) Uani 1 1 d .
C40 C 0.6840(3) 0.2809(3) 0.15111(17) 0.0238(8) Uani 1 1 d .
C41 C 0.6359(3) 0.3811(3) 0.10444(18) 0.0258(8) Uani 1 1 d .
H41 H 0.5745 0.3839 0.0712 0.031 Uiso 1 1 calc R
C42 C 0.6733(3) 0.4771(2) 0.10416(17) 0.0218(8) Uani 1 1 d .
C43 C 0.7710(3) 0.4698(3) 0.14803(17) 0.0246(8) Uani 1 1 d .
H43 H 0.8015 0.5339 0.1468 0.029 Uiso 1 1 calc R
C44 C 0.8253(3) 0.3710(2) 0.19380(17) 0.0221(8) Uani 1 1 d .
C45 C 0.6425(3) 0.1780(3) 0.14610(18) 0.0249(8) Uani 1 1 d .
H45 H 0.6942 0.1163 0.1805 0.030 Uiso 1 1 calc R
C46 C 0.6133(3) 0.5839(3) 0.05638(18) 0.0316(9) Uani 1 1 d .
H46A H 0.6230 0.5865 0.0039 0.047 Uiso 1 1 calc R
H46B H 0.6505 0.6423 0.0644 0.047 Uiso 1 1 calc R
H46C H 0.5272 0.5928 0.0697 0.047 Uiso 1 1 calc R
C47 C 0.9388(3) 0.3658(3) 0.23602(17) 0.0241(8) Uani 1 1 d .
H47 H 0.9772 0.2887 0.2497 0.029 Uiso 1 1 calc R
C48 C 0.5129(3) 0.1633(3) 0.16936(17) 0.0246(8) Uani 1 1 d .
C49 C 0.4784(3) 0.0622(3) 0.18037(18) 0.0281(9) Uani 1 1 d .
H49 H 0.5373 0.0045 0.1753 0.034 Uiso 1 1 calc R
C50 C 0.3601(4) 0.0434(3) 0.19865(19) 0.0333(9) Uani 1 1 d .
H50 H 0.3387 -0.0263 0.2053 0.040 Uiso 1 1 calc R
C51 C 0.2740(3) 0.1257(3) 0.20705(18) 0.0335(9) Uani 1 1 d .
H51 H 0.1927 0.1134 0.2186 0.040 Uiso 1 1 calc R
C52 C 0.3058(4) 0.2262(3) 0.19865(19) 0.0351(10) Uani 1 1 d .
H52 H 0.2469 0.2829 0.2054 0.042 Uiso 1 1 calc R
C53 C 0.4247(3) 0.2441(3) 0.18021(18) 0.0293(9) Uani 1 1 d .
H53 H 0.4460 0.3134 0.1749 0.035 Uiso 1 1 calc R
C54 C 0.6715(3) 0.1699(2) 0.06713(19) 0.0249(8) Uani 1 1 d .
C55 C 0.5844(4) 0.1815(3) 0.01549(18) 0.0328(9) Uani 1 1 d .
H55 H 0.5015 0.1948 0.0287 0.039 Uiso 1 1 calc R
C56 C 0.6166(4) 0.1740(3) -0.0558(2) 0.0409(11) Uani 1 1 d .
H56 H 0.5555 0.1810 -0.0903 0.049 Uiso 1 1 calc R
C57 C 0.7359(4) 0.1566(3) -0.0763(2) 0.0480(12) Uani 1 1 d .
H57 H 0.7576 0.1526 -0.1251 0.058 Uiso 1 1 calc R
C58 C 0.8245(4) 0.1450(3) -0.0256(2) 0.0504(12) Uani 1 1 d .
H58 H 0.9072 0.1321 -0.0393 0.061 Uiso 1 1 calc R
C59 C 0.7924(4) 0.1522(3) 0.0455(2) 0.0400(10) Uani 1 1 d .
H59 H 0.8538 0.1449 0.0798 0.048 Uiso 1 1 calc R
C60 C 1.0305(3) 0.4307(2) 0.18444(18) 0.0243(8) Uani 1 1 d .
C61 C 1.0947(3) 0.4985(2) 0.20467(19) 0.0265(8) Uani 1 1 d .
H61 H 1.0815 0.5077 0.2528 0.032 Uiso 1 1 calc R
C62 C 1.1781(3) 0.5535(3) 0.1564(2) 0.0322(9) Uani 1 1 d .
H62 H 1.2209 0.6004 0.1714 0.039 Uiso 1 1 calc R
C63 C 1.1991(3) 0.5403(3) 0.08645(19) 0.0321(9) Uani 1 1 d .
H63 H 1.2562 0.5777 0.0531 0.038 Uiso 1 1 calc R
C64 C 1.1356(3) 0.4718(3) 0.0658(2) 0.0334(9) Uani 1 1 d .
H64 H 1.1498 0.4618 0.0180 0.040 Uiso 1 1 calc R
C65 C 1.0528(3) 0.4185(3) 0.11349(18) 0.0280(9) Uani 1 1 d .
H65 H 1.0096 0.3723 0.0981 0.034 Uiso 1 1 calc R
C66 C 0.9137(3) 0.3923(3) 0.30978(18) 0.0266(8) Uani 1 1 d .
C67 C 0.8085(4) 0.4522(3) 0.32500(19) 0.0331(9) Uani 1 1 d .
H67 H 0.7455 0.4741 0.2899 0.040 Uiso 1 1 calc R
C68 C 0.7923(4) 0.4812(3) 0.3896(2) 0.0424(11) Uani 1 1 d .
H68 H 0.7188 0.5223 0.3987 0.051 Uiso 1 1 calc R
C69 C 0.8825(4) 0.4505(3) 0.4411(2) 0.0423(11) Uani 1 1 d .
H69 H 0.8723 0.4717 0.4853 0.051 Uiso 1 1 calc R
C70 C 0.9879(4) 0.3890(3) 0.42809(19) 0.0380(10) Uani 1 1 d .
H70 H 1.0502 0.3667 0.4637 0.046 Uiso 1 1 calc R
C71 C 1.0030(3) 0.3597(3) 0.36318(18) 0.0309(9) Uani 1 1 d .
H71 H 1.0755 0.3165 0.3549 0.037 Uiso 1 1 calc R

loop_
_atom_site_aniso_label
_atom_site_aniso_U_11
_atom_site_aniso_U_22
_atom_site_aniso_U_33
_atom_site_aniso_U_23
_atom_site_aniso_U_13
_atom_site_aniso_U_12
N1 0.0204(17) 0.0278(16) 0.0193(15) -0.0086(13) 0.0038(13) -0.0087(13)
C1 0.023(2) 0.0280(19) 0.0240(19) -0.0066(16) 0.0009(16) -0.0036(17)
N2 0.0252(18) 0.0234(15) 0.0256(16) -0.0049(14) 0.0010(14) -0.0058(14)
C2 0.025(2) 0.0272(19) 0.0167(17) -0.0121(16) 0.0068(15) -0.0047(16)
C3 0.021(2) 0.0284(19) 0.0214(18) -0.0068(16) -0.0002(16) -0.0031(16)
C4 0.018(2) 0.0258(19) 0.029(2) -0.0147(17) -0.0042(17) -0.0015(16)
C5 0.029(2) 0.039(2) 0.029(2) -0.0118(18) 0.0038(17) -0.0026(19)
C6 0.025(2) 0.0226(18) 0.0152(17) -0.0033(15) 0.0007(15) -0.0049(16)
C7 0.021(2) 0.0259(18) 0.0199(18) -0.0047(16) -0.0002(15) -0.0034(16)
C8 0.022(2) 0.0309(19) 0.0228(19) -0.0052(16) 0.0040(16) -0.0091(17)
C9 0.018(2) 0.0304(19) 0.0217(19) -0.0082(16) 0.0015(15) -0.0062(16)
C10 0.020(2) 0.0276(18) 0.0196(18) -0.0118(15) 0.0010(15) -0.0046(16)
C11 0.017(2) 0.0210(17) 0.0220(18) -0.0046(15) -0.0004(15) 0.0001(15)
C12 0.015(2) 0.0309(19) 0.0253(19) -0.0077(17) 0.0048(15) -0.0044(16)
C13 0.036(3) 0.050(2) 0.037(2) -0.019(2) 0.0010(19) -0.017(2)
C14 0.022(2) 0.0255(18) 0.0227(19) -0.0086(16) 0.0014(15) -0.0068(16)
C15 0.021(2) 0.036(2) 0.023(2) -0.0059(17) 0.0009(16) -0.0025(17)
C16 0.029(2) 0.050(2) 0.026(2) -0.0121(19) -0.0031(18) -0.0046(19)
C17 0.032(3) 0.070(3) 0.033(2) -0.021(2) -0.0011(19) -0.012(2)
C18 0.031(3) 0.068(3) 0.028(2) -0.004(2) -0.0021(19) -0.012(2)
C19 0.038(3) 0.052(3) 0.032(2) 0.000(2) 0.0028(19) -0.002(2)
C20 0.035(3) 0.049(2) 0.023(2) -0.0117(19) 0.0030(18) -0.004(2)
C21 0.032(2) 0.036(2) 0.0217(19) -0.0110(17) -0.0002(17) -0.0060(19)
C22 0.039(3) 0.039(2) 0.027(2) -0.0072(19) -0.0011(19) -0.002(2)
C23 0.035(3) 0.048(3) 0.042(3) -0.014(2) -0.011(2) 0.011(2)
C24 0.024(2) 0.067(3) 0.036(2) -0.027(2) 0.0020(19) -0.004(2)
C25 0.025(2) 0.057(3) 0.037(2) -0.018(2) 0.0041(19) -0.008(2)
C26 0.026(2) 0.039(2) 0.034(2) -0.0087(19) 0.0020(18) -0.0077(19)
C27 0.018(2) 0.033(2) 0.0253(19) -0.0174(17) 0.0059(15) -0.0046(17)
C28 0.028(2) 0.043(2) 0.029(2) -0.0141(19) 0.0120(18) -0.0115(19)
C29 0.026(3) 0.066(3) 0.046(3) -0.030(2) 0.009(2) -0.019(2)
C30 0.016(2) 0.074(3) 0.050(3) -0.038(3) -0.0029(19) 0.001(2)
C31 0.033(3) 0.048(2) 0.041(2) -0.022(2) -0.011(2) 0.009(2)
C32 0.020(2) 0.035(2) 0.034(2) -0.0206(19) -0.0011(17) 0.0040(17)
C33 0.024(2) 0.0230(18) 0.0207(18) -0.0037(16) 0.0026(16) -0.0102(16)
C34 0.022(2) 0.0241(19) 0.030(2) -0.0050(17) 0.0014(17) 0.0011(16)
C35 0.038(3) 0.033(2) 0.026(2) -0.0091(18) -0.0073(18) -0.0055(19)
C36 0.043(3) 0.038(2) 0.022(2) -0.0138(18) 0.0010(18) -0.005(2)
C37 0.036(3) 0.036(2) 0.031(2) -0.0197(19) 0.0033(18) -0.0037(19)
C38 0.024(2) 0.0307(19) 0.0238(19) -0.0105(17) -0.0016(16) -0.0022(17)
C39 0.022(2) 0.0219(18) 0.0234(19) -0.0067(16) 0.0055(16) -0.0052(16)
C40 0.023(2) 0.0278(19) 0.0229(18) -0.0094(17) 0.0054(16) -0.0099(17)
C41 0.021(2) 0.031(2) 0.0257(19) -0.0086(17) -0.0031(16) -0.0035(17)
C42 0.019(2) 0.0229(18) 0.0214(18) -0.0062(16) 0.0027(15) 0.0013(16)
C43 0.022(2) 0.0266(19) 0.0270(19) -0.0103(17) 0.0021(16) -0.0048(16)
C44 0.024(2) 0.0224(18) 0.0195(18) -0.0077(16) 0.0009(16) -0.0005(16)
C45 0.022(2) 0.0231(18) 0.029(2) -0.0073(16) -0.0034(16) -0.0012(16)
C46 0.034(2) 0.031(2) 0.028(2) -0.0098(17) -0.0012(18) 0.0030(18)
C47 0.022(2) 0.0265(19) 0.0233(19) -0.0084(16) -0.0019(16) 0.0023(16)
C48 0.027(2) 0.0294(19) 0.0179(18) -0.0076(16) -0.0056(16) -0.0005(17)
C49 0.030(2) 0.033(2) 0.0237(19) -0.0104(17) 0.0034(17) -0.0086(18)
C50 0.034(3) 0.037(2) 0.029(2) -0.0063(18) 0.0064(18) -0.017(2)
C51 0.024(2) 0.052(2) 0.025(2) -0.0097(19) 0.0046(17) -0.010(2)
C52 0.030(2) 0.044(2) 0.027(2) -0.0096(19) -0.0065(18) 0.005(2)
C53 0.025(2) 0.036(2) 0.028(2) -0.0116(18) -0.0034(17) -0.0020(18)
C54 0.020(2) 0.0199(18) 0.034(2) -0.0069(16) 0.0060(17) -0.0044(16)
C55 0.037(3) 0.029(2) 0.031(2) -0.0099(18) 0.0024(19) -0.0013(18)
C56 0.057(3) 0.031(2) 0.032(2) -0.0062(19) -0.003(2) -0.005(2)
C57 0.065(4) 0.042(2) 0.041(3) -0.017(2) 0.023(2) -0.017(2)
C58 0.044(3) 0.049(3) 0.070(3) -0.033(3) 0.029(2) -0.022(2)
C59 0.036(3) 0.039(2) 0.051(3) -0.022(2) 0.003(2) -0.008(2)
C60 0.022(2) 0.0219(18) 0.026(2) -0.0056(16) -0.0023(16) 0.0033(16)
C61 0.023(2) 0.0248(19) 0.031(2) -0.0086(17) -0.0001(17) -0.0026(17)
C62 0.023(2) 0.032(2) 0.041(2) -0.0100(19) -0.0031(18) -0.0055(18)
C63 0.022(2) 0.039(2) 0.034(2) -0.0098(19) 0.0089(17) -0.0051(18)
C64 0.029(2) 0.040(2) 0.029(2) -0.0123(19) 0.0037(18) 0.0038(19)
C65 0.021(2) 0.037(2) 0.030(2) -0.0149(18) 0.0007(17) -0.0058(18)
C66 0.027(2) 0.0277(19) 0.0241(19) -0.0054(16) 0.0026(16) -0.0069(17)
C67 0.030(2) 0.038(2) 0.031(2) -0.0114(19) -0.0018(18) -0.0050(19)
C68 0.046(3) 0.048(2) 0.033(2) -0.017(2) 0.000(2) 0.003(2)
C69 0.057(3) 0.050(2) 0.024(2) -0.016(2) 0.005(2) -0.013(2)
C70 0.042(3) 0.047(2) 0.023(2) -0.0023(19) -0.0030(19) -0.018(2)
C71 0.027(2) 0.038(2) 0.028(2) -0.0075(18) 0.0015(17) -0.0076(18)

loop_
_atom_type_symbol
_atom_type_description
_atom_type_scat_dispersion_real
_atom_type_scat_dispersion_imag
_atom_type_scat_source
C C 0.0033 0.0016 'International Tables Vol C Tables 4.2.6.8 and 6.1.1.4'
H H 0.0000 0.0000 'International Tables Vol C Tables 4.2.6.8 and 6.1.1.4'
N N 0.0061 0.0033 'International Tables Vol C Tables 4.2.6.8 and 6.1.1.4'

loop_
_geom_angle_atom_site_label_1
_geom_angle_atom_site_label_2
_geom_angle_atom_site_label_3
_geom_angle
C2 N1 C6 123.5(3)
C2 C1 H1A 109.5
C2 C1 H1B 109.5
H1A C1 H1B 109.5
C2 C1 H1C 109.5
H1A C1 H1C 109.5
H1B C1 H1C 109.5
C4 N2 C39 119.8(3)
N1 C2 C1 127.1(3)
N1 C2 C3 117.6(3)
C1 C2 C3 115.3(3)
C4 C3 C2 115.9(3)
C4 C3 H3A 108.3
C2 C3 H3A 108.3
C4 C3 H3B 108.3
C2 C3 H3B 108.3
H3A C3 H3B 107.4
N2 C4 C3 118.6(3)
N2 C4 C5 126.1(3)
C3 C4 C5 115.4(3)
C4 C5 H5A 109.5
C4 C5 H5B 109.5
H5A C5 H5B 109.5
C4 C5 H5C 109.5
H5A C5 H5C 109.5
H5B C5 H5C 109.5
C7 C6 C11 121.0(3)
C7 C6 N1 122.0(3)
C11 C6 N1 116.5(3)
C6 C7 C8 118.3(3)
C6 C7 C12 120.8(3)
C8 C7 C12 120.9(3)
C9 C8 C7 122.2(3)
C9 C8 H8 118.9
C7 C8 H8 118.9
C10 C9 C8 117.8(3)
C10 C9 C13 121.1(3)
C8 C9 C13 121.1(3)
C9 C10 C11 122.8(3)
C9 C10 H10 118.6
C11 C10 H10 118.6
C10 C11 C6 117.9(3)
C10 C11 C14 123.0(3)
C6 C11 C14 119.2(3)
C15 C12 C21 111.1(3)
C15 C12 C7 113.1(3)
C21 C12 C7 113.6(2)
C15 C12 H12 106.2
C21 C12 H12 106.2
C7 C12 H12 106.2
C9 C13 H13A 109.5
C9 C13 H13B 109.5
H13A C13 H13B 109.5
C9 C13 H13C 109.5
H13A C13 H13C 109.5
H13B C13 H13C 109.5
C11 C14 C27 112.2(3)
C11 C14 C33 113.7(2)
C27 C14 C33 112.4(3)
C11 C14 H14 105.9
C27 C14 H14 105.9
C33 C14 H14 105.9
C16 C15 C20 117.8(3)
C16 C15 C12 118.6(3)
C20 C15 C12 123.6(3)
C17 C16 C15 121.3(4)
C17 C16 H16 119.3
C15 C16 H16 119.3
C18 C17 C16 119.9(3)
C18 C17 H17 120.0
C16 C17 H17 120.0
C17 C18 C19 120.0(4)
C17 C18 H18 120.0
C19 C18 H18 120.0
C18 C19 C20 119.6(4)
C18 C19 H19 120.2
C20 C19 H19 120.2
C15 C20 C19 121.4(3)
C15 C20 H20 119.3
C19 C20 H20 119.3
C22 C21 C26 117.3(4)
C22 C21 C12 119.8(3)
C26 C21 C12 122.9(3)
C21 C22 C23 122.0(4)
C21 C22 H22 119.0
C23 C22 H22 119.0
C24 C23 C22 118.9(4)
C24 C23 H23 120.5
C22 C23 H23 120.5
C23 C24 C25 120.7(4)
C23 C24 H24 119.7
C25 C24 H24 119.7
C24 C25 C26 119.7(4)
C24 C25 H25 120.2
C26 C25 H25 120.2
C25 C26 C21 121.4(4)
C25 C26 H26 119.3
C21 C26 H26 119.3
C32 C27 C28 117.5(3)
C32 C27 C14 121.7(3)
C28 C27 C14 120.8(3)
C29 C28 C27 121.0(4)
C29 C28 H28 119.5
C27 C28 H28 119.5
C30 C29 C28 120.4(4)
C30 C29 H29 119.8
C28 C29 H29 119.8
C29 C30 C31 119.9(3)
C29 C30 H30 120.0
C31 C30 H30 120.0
C30 C31 C32 119.8(4)
C30 C31 H31 120.1
C32 C31 H31 120.1
C27 C32 C31 121.3(3)
C27 C32 H32 119.3
C31 C32 H32 119.3
C38 C33 C34 117.6(3)
C38 C33 C14 122.8(3)
C34 C33 C14 119.6(3)
C35 C34 C33 121.6(3)
C35 C34 H34 119.2
C33 C34 H34 119.2
C34 C35 C36 119.8(3)
C34 C35 H35 120.1
C36 C35 H35 120.1
C37 C36 C35 119.7(3)
C37 C36 H36 120.1
C35 C36 H36 120.1
C36 C37 C38 119.7(3)
C36 C37 H37 120.1
C38 C37 H37 120.1
C33 C38 C37 121.5(3)
C33 C38 H38 119.3
C37 C38 H38 119.3
C44 C39 C40 120.2(3)
C44 C39 N2 117.9(3)
C40 C39 N2 121.5(3)
C41 C40 C39 118.0(3)
C41 C40 C45 120.2(3)
C39 C40 C45 121.5(3)
C42 C41 C40 123.0(3)
C42 C41 H41 118.5
C40 C41 H41 118.5
C41 C42 C43 117.2(3)
C41 C42 C46 121.1(3)
C43 C42 C46 121.6(3)
C42 C43 C44 121.9(3)
C42 C43 H43 119.1
C44 C43 H43 119.1
C43 C44 C39 119.1(3)
C43 C44 C47 120.0(3)
C39 C44 C47 120.8(3)
C48 C45 C40 116.5(3)
C48 C45 C54 111.9(2)
C40 C45 C54 108.3(3)
C48 C45 H45 106.5
C40 C45 H45 106.5
C54 C45 H45 106.5
C42 C46 H46A 109.5
C42 C46 H46B 109.5
H46A C46 H46B 109.5
C42 C46 H46C 109.5
H46A C46 H46C 109.5
H46B C46 H46C 109.5
C44 C47 C66 114.0(3)
C44 C47 C60 110.7(3)
C66 C47 C60 114.0(3)
C44 C47 H47 105.7
C66 C47 H47 105.7
C60 C47 H47 105.7
C53 C48 C49 117.0(4)
C53 C48 C45 124.7(3)
C49 C48 C45 118.2(3)
C50 C49 C48 121.7(4)
C50 C49 H49 119.1
C48 C49 H49 119.1
C51 C50 C49 119.9(3)
C51 C50 H50 120.0
C49 C50 H50 120.0
C50 C51 C52 119.9(4)
C50 C51 H51 120.0
C52 C51 H51 120.0
C51 C52 C53 119.6(4)
C51 C52 H52 120.2
C53 C52 H52 120.2
C48 C53 C52 121.8(3)
C48 C53 H53 119.1
C52 C53 H53 119.1
C55 C54 C59 118.0(3)
C55 C54 C45 123.6(3)
C59 C54 C45 118.4(3)
C54 C55 C56 120.9(4)
C54 C55 H55 119.5
C56 C55 H55 119.5
C57 C56 C55 120.4(4)
C57 C56 H56 119.8
C55 C56 H56 119.8
C56 C57 C58 119.6(4)
C56 C57 H57 120.2
C58 C57 H57 120.2
C57 C58 C59 120.0(4)
C57 C58 H58 120.0
C59 C58 H58 120.0
C58 C59 C54 121.0(4)
C58 C59 H59 119.5
C54 C59 H59 119.5
C61 C60 C65 117.7(3)
C61 C60 C47 123.8(3)
C65 C60 C47 118.4(3)
C60 C61 C62 121.4(3)
C60 C61 H61 119.3
C62 C61 H61 119.3
C63 C62 C61 120.0(3)
C63 C62 H62 120.0
C61 C62 H62 120.0
C64 C63 C62 119.0(4)
C64 C63 H63 120.5
C62 C63 H63 120.5
C65 C64 C63 120.7(3)
C65 C64 H64 119.7
C63 C64 H64 119.7
C64 C65 C60 121.2(3)
C64 C65 H65 119.4
C60 C65 H65 119.4
C67 C66 C71 117.5(3)
C67 C66 C47 123.3(3)
C71 C66 C47 119.2(3)
C68 C67 C66 121.8(3)
C68 C67 H67 119.1
C66 C67 H67 119.1
C67 C68 C69 120.1(4)
C67 C68 H68 120.0
C69 C68 H68 120.0
C68 C69 C70 119.5(3)
C68 C69 H69 120.3
C70 C69 H69 120.3
C69 C70 C71 120.0(3)
C69 C70 H70 120.0
C71 C70 H70 120.0
C70 C71 C66 121.2(4)
C70 C71 H71 119.4
C66 C71 H71 119.4

loop_
_geom_bond_atom_site_label_1
_geom_bond_atom_site_label_2
_geom_bond_distance
N1 C2 1.277(4)
N1 C6 1.430(4)
C1 C2 1.497(4)
C1 H1A 0.9800
C1 H1B 0.9800
C1 H1C 0.9800
N2 C4 1.268(4)
N2 C39 1.429(4)
C2 C3 1.507(4)
C3 C4 1.502(4)
C3 H3A 0.9900
C3 H3B 0.9900
C4 C5 1.515(5)
C5 H5A 0.9800
C5 H5B 0.9800
C5 H5C 0.9800
C6 C7 1.392(5)
C6 C11 1.417(4)
C7 C8 1.399(4)
C7 C12 1.532(4)
C8 C9 1.391(4)
C8 H8 0.9500
C9 C10 1.384(5)
C9 C13 1.521(4)
C10 C11 1.387(4)
C10 H10 0.9500
C11 C14 1.508(5)
C12 C15 1.526(4)
C12 C21 1.530(5)
C12 H12 1.0000
C13 H13A 0.9800
C13 H13B 0.9800
C13 H13C 0.9800
C14 C27 1.525(4)
C14 C33 1.529(4)
C14 H14 1.0000
C15 C16 1.386(4)
C15 C20 1.385(5)
C16 C17 1.385(5)
C16 H16 0.9500
C17 C18 1.374(5)
C17 H17 0.9500
C18 C19 1.379(5)
C18 H18 0.9500
C19 C20 1.388(5)
C19 H19 0.9500
C20 H20 0.9500
C21 C22 1.386(5)
C21 C26 1.399(5)
C22 C23 1.393(5)
C22 H22 0.9500
C23 C24 1.376(5)
C23 H23 0.9500
C24 C25 1.381(5)
C24 H24 0.9500
C25 C26 1.382(5)
C25 H25 0.9500
C26 H26 0.9500
C27 C32 1.389(4)
C27 C28 1.398(5)
C28 C29 1.386(5)
C28 H28 0.9500
C29 C30 1.369(5)
C29 H29 0.9500
C30 C31 1.378(5)
C30 H30 0.9500
C31 C32 1.392(5)
C31 H31 0.9500
C32 H32 0.9500
C33 C38 1.381(4)
C33 C34 1.390(4)
C34 C35 1.377(4)
C34 H34 0.9500
C35 C36 1.386(5)
C35 H35 0.9500
C36 C37 1.374(5)
C36 H36 0.9500
C37 C38 1.392(4)
C37 H37 0.9500
C38 H38 0.9500
C39 C44 1.394(4)
C39 C40 1.403(4)
C40 C41 1.391(4)
C40 C45 1.526(4)
C41 C42 1.386(4)
C41 H41 0.9500
C42 C43 1.390(4)
C42 C46 1.501(4)
C43 C44 1.394(4)
C43 H43 0.9500
C44 C47 1.527(4)
C45 C48 1.513(5)
C45 C54 1.536(4)
C45 H45 1.0000
C46 H46A 0.9800
C46 H46B 0.9800
C46 H46C 0.9800
C47 C66 1.532(4)
C47 C60 1.536(5)
C47 H47 1.0000
C48 C53 1.390(5)
C48 C49 1.390(4)
C49 C50 1.389(5)
C49 H49 0.9500
C50 C51 1.376(5)
C50 H50 0.9500
C51 C52 1.379(5)
C51 H51 0.9500
C52 C53 1.393(5)
C52 H52 0.9500
C53 H53 0.9500
C54 C55 1.384(4)
C54 C59 1.396(5)
C55 C56 1.398(5)
C55 H55 0.9500
C56 C57 1.374(6)
C56 H56 0.9500
C57 C58 1.384(5)
C57 H57 0.9500
C58 C59 1.392(5)
C58 H58 0.9500
C59 H59 0.9500
C60 C61 1.377(4)
C60 C65 1.397(4)
C61 C62 1.385(5)
C61 H61 0.9500
C62 C63 1.383(5)
C62 H62 0.9500
C63 C64 1.382(4)
C63 H63 0.9500
C64 C65 1.366(5)
C64 H64 0.9500
C65 H65 0.9500
C66 C67 1.380(5)
C66 C71 1.392(4)
C67 C68 1.376(4)
C67 H67 0.9500
C68 C69 1.377(5)
C68 H68 0.9500
C69 C70 1.379(5)
C69 H69 0.9500
C70 C71 1.384(4)
C70 H70 0.9500
C71 H71 0.9500
